data_4066348
loop_
_publ_author_name
'Esqueda, Ana Cristina'
'Conejero, Salvador'
'Maya, Celia'
'Carmona, Ernesto'

_publ_section_title
;
 Synthesis of Rhodium Complexes with Bulky Substituted Cyclopentadienyl
 Ligands. H/D Exchange Reactions and Silane Activation&#x2020;
;
_journal_issue 21
_journal_name_full Organometallics
_journal_page_first 5481
_journal_paper_doi 10.1021/om100412q
_journal_volume 29
_journal_year 2010
_chemical_formula_sum 'C27 H41 Rh'
_chemical_formula_weight 468.51
_chemical_name_systematic
; 
 ? 
;
_space_group_IT_number 9
_symmetry_cell_setting monoclinic
_symmetry_space_group_name_Hall 'C -2yc'
_symmetry_space_group_name_H-M 'C 1 c 1'
_atom_sites_solution_hydrogens geom
_atom_sites_solution_primary direct
_atom_sites_solution_secondary difmap
_audit_creation_method SHELXL-97
_cell_angle_alpha 90.00
_cell_angle_beta 96.6880(10)
_cell_angle_gamma 90.00
_cell_formula_units_Z 4
_cell_length_a 9.2708(2)
_cell_length_b 23.2398(4)
_cell_length_c 11.5998(2)
_cell_measurement_reflns_used 9931
_cell_measurement_temperature 173(2)
_cell_measurement_theta_max 27.32
_cell_measurement_theta_min 2.65
_cell_volume 2482.19(8)
_computing_cell_refinement 'Bruker SMART'
_computing_data_collection 'Bruker SMART'
_computing_data_reduction 'Bruker SAINT'
_computing_molecular_graphics 'Bruker SHELXTL'
_computing_publication_material 'Bruker SHELXTL'
_computing_structure_refinement 'SHELXL-97 (Sheldrick, 1997)'
_computing_structure_solution 'SHELXS-97 (Sheldrick, 1990)'
_diffrn_ambient_temperature 173(2)
_diffrn_measured_fraction_theta_full 0.939
_diffrn_measured_fraction_theta_max 0.939
_diffrn_measurement_device_type 'CCD area detector'
_diffrn_measurement_method 'phi and omega scans'
_diffrn_radiation_monochromator graphite
_diffrn_radiation_source 'fine-focus sealed tube'
_diffrn_radiation_type MoK\a
_diffrn_radiation_wavelength 0.71073
_diffrn_reflns_av_R_equivalents 0.0159
_diffrn_reflns_av_sigmaI/netI 0.0236
_diffrn_reflns_limit_h_max 13
_diffrn_reflns_limit_h_min -13
_diffrn_reflns_limit_k_max 14
_diffrn_reflns_limit_k_min -34
_diffrn_reflns_limit_l_max 17
_diffrn_reflns_limit_l_min -17
_diffrn_reflns_number 20021
_diffrn_reflns_theta_full 33.19
_diffrn_reflns_theta_max 33.19
_diffrn_reflns_theta_min 2.38
_exptl_absorpt_coefficient_mu 0.697
_exptl_absorpt_correction_T_max 0.852
_exptl_absorpt_correction_T_min 0.571
_exptl_absorpt_correction_type multi-scan
_exptl_absorpt_process_details
;
 SADABS, Bruker (2006). APEX 2. Version 2.1. Bruker Analytical
 X-ray Solutions, Madison, Wisconsin, USA.
;
_exptl_crystal_colour yellow
_exptl_crystal_density_diffrn 1.254
_exptl_crystal_density_method 'not measured'
_exptl_crystal_description prism
_exptl_crystal_F_000 992
_exptl_crystal_size_max 0.29
_exptl_crystal_size_mid 0.26
_exptl_crystal_size_min 0.23
_refine_diff_density_max 0.659
_refine_diff_density_min -0.424
_refine_diff_density_rms 0.044
_refine_ls_abs_structure_details 'Flack H D (1983), Acta Cryst. A39, 876-881'
_refine_ls_abs_structure_Flack 0.002(10)
_refine_ls_extinction_method none
_refine_ls_goodness_of_fit_ref 1.041
_refine_ls_hydrogen_treatment mixed
_refine_ls_matrix_type full
_refine_ls_number_parameters 295
_refine_ls_number_reflns 8678
_refine_ls_number_restraints 2
_refine_ls_restrained_S_all 1.041
_refine_ls_R_factor_all 0.0173
_refine_ls_R_factor_gt 0.0169
_refine_ls_shift/su_max 0.010
_refine_ls_shift/su_mean 0.001
_refine_ls_structure_factor_coef Fsqd
_refine_ls_weighting_details 'calc w=1/[\s^2^(Fo^2^)+(0.0193P)^2^+0.4652P] where P=(Fo^2^+2Fc^2^)/3'
_refine_ls_weighting_scheme calc
_refine_ls_wR_factor_gt 0.0404
_refine_ls_wR_factor_ref 0.0406
_reflns_number_gt 8538
_reflns_number_total 8678
_reflns_threshold_expression >2sigma(I)
_cod_data_source_file om100412q_si_001.cif
_cod_data_source_block 1c
_cod_depositor_comments
;
The following automatic conversions were performed:

'_symmetry_cell_setting' value 'Monoclinic' changed to 'monoclinic'
according to /home/saulius/struct/CIF-dictionaries/cif_core.dic
dictionary named 'cif_core.dic' version 2.4.1 from 2010-06-29.

Automatic conversion script
Id: cif_fix_values 1715 2011-07-08 13:25:40Z adriana 
;
_cod_original_sg_symbol_H-M Cc
_cod_database_code 4066348

loop_
_symmetry_equiv_pos_as_xyz
'x, y, z'
'x, -y, z+1/2'
'x+1/2, y+1/2, z'
'x+1/2, -y+1/2, z+1/2'

loop_
_atom_site_label
_atom_site_type_symbol
_atom_site_fract_x
_atom_site_fract_y
_atom_site_fract_z
_atom_site_U_iso_or_equiv
_atom_site_adp_type
_atom_site_occupancy
_atom_site_symmetry_multiplicity
_atom_site_calc_flag
_atom_site_refinement_flags
Rh1 Rh -0.073425(9) 0.783571(3) 0.755954(9) 0.01306(2) Uani 1 1 d .
C1 C -0.04013(13) 0.79545(4) 0.94752(10) 0.01282(18) Uani 1 1 d .
C2 C -0.02916(13) 0.73426(4) 0.92457(10) 0.01343(19) Uani 1 1 d .
C3 C 0.08994(13) 0.72544(4) 0.86094(10) 0.01393(19) Uani 1 1 d .
C4 C 0.15252(13) 0.78077(4) 0.84105(11) 0.01264(18) Uani 1 1 d .
C5 C 0.07566(12) 0.82359(4) 0.89983(9) 0.01148(17) Uani 1 1 d .
C6 C -0.14424(14) 0.82253(5) 1.02021(11) 0.0194(2) Uani 1 1 d .
H6A H -0.1112 0.8158 1.1025 0.029 Uiso 1 1 calc R
H6B H -0.2408 0.8055 1.0008 0.029 Uiso 1 1 calc R
H6C H -0.1491 0.8640 1.0051 0.029 Uiso 1 1 calc R
C7 C -0.12198(14) 0.68868(5) 0.96964(11) 0.0202(2) Uani 1 1 d .
H7A H -0.1289 0.6557 0.9167 0.030 Uiso 1 1 calc R
H7B H -0.2193 0.7042 0.9750 0.030 Uiso 1 1 calc R
H7C H -0.0785 0.6764 1.0467 0.030 Uiso 1 1 calc R
C8 C 0.15006(14) 0.66918(5) 0.82581(12) 0.0208(2) Uani 1 1 d .
H8A H 0.2396 0.6605 0.8764 0.031 Uiso 1 1 calc R
H8B H 0.1713 0.6716 0.7451 0.031 Uiso 1 1 calc R
H8C H 0.0787 0.6386 0.8329 0.031 Uiso 1 1 calc R
C9 C 0.28621(14) 0.79072(5) 0.78264(11) 0.0191(2) Uani 1 1 d .
H9A H 0.3718 0.7779 0.8337 0.029 Uiso 1 1 calc R
H9B H 0.2953 0.8318 0.7661 0.029 Uiso 1 1 calc R
H9C H 0.2790 0.7690 0.7098 0.029 Uiso 1 1 calc R
C10 C 0.11842(12) 0.88509(4) 0.91104(9) 0.01173(17) Uani 1 1 d .
C11 C 0.24821(12) 0.89969(4) 0.97824(10) 0.01317(18) Uani 1 1 d .
H11 H 0.3046 0.8703 1.0188 0.016 Uiso 1 1 calc R
C12 C 0.29661(12) 0.95654(5) 0.98691(10) 0.01274(18) Uani 1 1 d .
C13 C 0.21009(12) 0.99911(4) 0.92813(9) 0.01294(18) Uani 1 1 d .
H13 H 0.2416 1.0380 0.9335 0.016 Uiso 1 1 calc R
C14 C 0.07873(12) 0.98600(4) 0.86176(9) 0.01175(17) Uani 1 1 d .
C15 C 0.03481(12) 0.92849(4) 0.85348(9) 0.01270(18) Uani 1 1 d .
H15 H -0.0536 0.9188 0.8078 0.015 Uiso 1 1 calc R
C16 C 0.44037(12) 0.97040(5) 1.06124(10) 0.01547(19) Uani 1 1 d .
C17 C 0.56089(14) 0.93188(6) 1.02395(14) 0.0271(3) Uani 1 1 d .
H17A H 0.5383 0.8915 1.0384 0.041 Uiso 1 1 calc R
H17B H 0.6537 0.9421 1.0686 0.041 Uiso 1 1 calc R
H17C H 0.5678 0.9374 0.9410 0.041 Uiso 1 1 calc R
C18 C 0.48682(17) 1.03314(6) 1.04979(14) 0.0289(3) Uani 1 1 d .
H18A H 0.4938 1.0419 0.9680 0.043 Uiso 1 1 calc R
H18B H 0.5816 1.0392 1.0951 0.043 Uiso 1 1 calc R
H18C H 0.4148 1.0585 1.0789 0.043 Uiso 1 1 calc R
C19 C 0.42170(15) 0.95884(7) 1.18899(11) 0.0252(3) Uani 1 1 d .
H19A H 0.3443 0.9834 1.2123 0.038 Uiso 1 1 calc R
H19B H 0.5129 0.9674 1.2376 0.038 Uiso 1 1 calc R
H19C H 0.3960 0.9184 1.1985 0.038 Uiso 1 1 calc R
C20 C -0.01725(12) 1.03161(4) 0.79574(10) 0.01372(19) Uani 1 1 d .
C21 C 0.04497(14) 1.09255(5) 0.81401(11) 0.0203(2) Uani 1 1 d .
H21A H 0.0552 1.1020 0.8969 0.031 Uiso 1 1 calc R
H21B H -0.0209 1.1202 0.7713 0.031 Uiso 1 1 calc R
H21C H 0.1403 1.0944 0.7855 0.031 Uiso 1 1 calc R
C22 C -0.16781(15) 1.03038(5) 0.83811(13) 0.0200(2) Uani 1 1 d .
H22A H -0.2093 0.9917 0.8271 0.030 Uiso 1 1 calc R
H22B H -0.2314 1.0582 0.7937 0.030 Uiso 1 1 calc R
H22C H -0.1590 1.0404 0.9207 0.030 Uiso 1 1 calc R
C23 C -0.03119(16) 1.01764(6) 0.66560(11) 0.0198(2) Uani 1 1 d .
H23A H 0.0655 1.0171 0.6393 0.030 Uiso 1 1 calc R
H23B H -0.0910 1.0470 0.6224 0.030 Uiso 1 1 calc R
H23C H -0.0769 0.9798 0.6520 0.030 Uiso 1 1 calc R
C24 C -0.29601(17) 0.75979(9) 0.71792(17) 0.0363(4) Uani 1 1 d .
C25 C -0.28508(17) 0.81957(8) 0.72460(16) 0.0349(3) Uani 1 1 d .
C26 C -0.0455(2) 0.76373(9) 0.58222(13) 0.0349(3) Uani 1 1 d .
C27 C -0.02407(19) 0.82292(8) 0.60097(12) 0.0338(3) Uani 1 1 d .
H26A H -0.131(2) 0.7525(9) 0.5441(16) 0.028(5) Uiso 1 1 d .
H24A H -0.304(2) 0.7460(10) 0.6453(18) 0.032(5) Uiso 1 1 d .
H27A H 0.074(2) 0.8391(9) 0.6167(17) 0.034(5) Uiso 1 1 d .
H27B H -0.101(3) 0.8471(11) 0.575(2) 0.056(7) Uiso 1 1 d .
H25A H -0.286(3) 0.8343(11) 0.649(2) 0.064(8) Uiso 1 1 d .
H24B H -0.329(3) 0.7383(11) 0.782(2) 0.052(7) Uiso 1 1 d .
H25B H -0.309(3) 0.8400(11) 0.793(2) 0.058(7) Uiso 1 1 d .
H26B H 0.035(3) 0.7425(11) 0.5829(19) 0.045(6) Uiso 1 1 d .

loop_
_atom_site_aniso_label
_atom_site_aniso_U_11
_atom_site_aniso_U_22
_atom_site_aniso_U_33
_atom_site_aniso_U_23
_atom_site_aniso_U_13
_atom_site_aniso_U_12
Rh1 0.01226(3) 0.01428(3) 0.01193(3) -0.00120(4) -0.00160(2) 0.00045(4)
C1 0.0143(5) 0.0117(4) 0.0125(4) -0.0015(3) 0.0016(4) -0.0013(4)
C2 0.0155(5) 0.0105(4) 0.0141(5) -0.0007(3) 0.0010(4) -0.0012(3)
C3 0.0157(5) 0.0115(4) 0.0142(5) -0.0021(3) -0.0003(4) 0.0014(3)
C4 0.0111(5) 0.0141(4) 0.0127(5) -0.0013(3) 0.0011(4) 0.0014(3)
C5 0.0108(5) 0.0116(4) 0.0118(4) 0.0000(3) 0.0000(4) 0.0010(3)
C6 0.0188(6) 0.0184(5) 0.0225(6) -0.0047(4) 0.0091(4) -0.0012(4)
C7 0.0225(6) 0.0162(5) 0.0223(6) -0.0002(4) 0.0047(5) -0.0056(4)
C8 0.0220(6) 0.0147(5) 0.0255(6) -0.0060(4) 0.0015(5) 0.0040(4)
C9 0.0158(6) 0.0234(5) 0.0192(6) -0.0013(4) 0.0061(4) 0.0005(4)
C10 0.0117(5) 0.0107(4) 0.0128(4) 0.0001(3) 0.0017(4) 0.0006(3)
C11 0.0117(5) 0.0120(4) 0.0155(5) 0.0011(3) 0.0003(4) 0.0008(3)
C12 0.0105(5) 0.0135(4) 0.0139(5) 0.0004(3) 0.0001(4) -0.0002(3)
C13 0.0117(5) 0.0121(4) 0.0147(5) 0.0007(3) 0.0006(4) -0.0009(3)
C14 0.0105(5) 0.0127(4) 0.0122(4) 0.0014(3) 0.0017(4) 0.0015(3)
C15 0.0113(5) 0.0129(4) 0.0136(5) 0.0010(3) 0.0004(4) 0.0009(3)
C16 0.0110(5) 0.0155(4) 0.0188(5) 0.0007(4) -0.0028(4) -0.0010(3)
C17 0.0116(5) 0.0329(7) 0.0363(7) -0.0076(5) 0.0006(5) 0.0006(5)
C18 0.0236(7) 0.0210(6) 0.0384(8) 0.0041(5) -0.0117(6) -0.0083(5)
C19 0.0183(6) 0.0395(7) 0.0164(5) 0.0005(5) -0.0050(5) -0.0033(5)
C20 0.0122(5) 0.0128(4) 0.0157(5) 0.0028(3) -0.0001(4) 0.0020(3)
C21 0.0192(6) 0.0136(4) 0.0272(6) 0.0039(4) -0.0019(5) 0.0015(4)
C22 0.0130(5) 0.0193(5) 0.0277(6) 0.0028(4) 0.0030(5) 0.0049(4)
C23 0.0201(6) 0.0227(6) 0.0157(5) 0.0038(4) -0.0021(5) 0.0024(5)
C24 0.0189(7) 0.0515(10) 0.0353(9) 0.0066(8) -0.0100(6) -0.0106(7)
C25 0.0190(7) 0.0479(9) 0.0357(8) 0.0034(7) -0.0057(6) 0.0117(6)
C26 0.0373(9) 0.0512(10) 0.0152(6) -0.0079(6) -0.0004(6) 0.0067(8)
C27 0.0320(8) 0.0517(9) 0.0167(6) 0.0131(6) -0.0010(6) -0.0013(7)

loop_
_atom_type_symbol
_atom_type_description
_atom_type_scat_dispersion_real
_atom_type_scat_dispersion_imag
_atom_type_scat_source
C C 0.0033 0.0016 'International Tables Vol C Tables 4.2.6.8 and 6.1.1.4'
H H 0.0000 0.0000 'International Tables Vol C Tables 4.2.6.8 and 6.1.1.4'
Rh Rh -1.1178 0.9187 'International Tables Vol C Tables 4.2.6.8 and 6.1.1.4'

loop_
_geom_angle_atom_site_label_1
_geom_angle_atom_site_label_2
_geom_angle_atom_site_label_3
_geom_angle
C26 Rh1 C27 38.78(8)
C26 Rh1 C25 97.81(7)
C27 Rh1 C25 88.35(7)
C26 Rh1 C24 88.23(8)
C27 Rh1 C24 103.67(7)
C25 Rh1 C24 38.24(8)
C26 Rh1 C4 101.81(6)
C27 Rh1 C4 96.02(6)
C25 Rh1 C4 153.66(6)
C24 Rh1 C4 158.26(6)
C26 Rh1 C1 164.11(6)
C27 Rh1 C1 140.99(6)
C25 Rh1 C1 98.05(6)
C24 Rh1 C1 104.91(6)
C4 Rh1 C1 62.84(4)
C26 Rh1 C5 131.88(6)
C27 Rh1 C5 106.13(6)
C25 Rh1 C5 116.17(6)
C24 Rh1 C5 139.44(6)
C4 Rh1 C5 37.76(4)
C1 Rh1 C5 37.15(4)
C26 Rh1 C2 133.16(6)
C27 Rh1 C2 156.74(6)
C25 Rh1 C2 114.72(6)
C24 Rh1 C2 96.97(6)
C4 Rh1 C2 62.10(4)
C1 Rh1 C2 37.76(4)
C5 Rh1 C2 62.13(4)
C26 Rh1 C3 103.49(6)
C27 Rh1 C3 121.05(6)
C25 Rh1 C3 150.40(6)
C24 Rh1 C3 121.66(6)
C4 Rh1 C3 37.44(4)
C1 Rh1 C3 62.14(4)
C5 Rh1 C3 62.18(4)
C2 Rh1 C3 36.28(4)
C5 C1 C2 107.86(9)
C5 C1 C6 126.35(10)
C2 C1 C6 125.44(10)
C5 C1 Rh1 72.05(6)
C2 C1 Rh1 72.54(6)
C6 C1 Rh1 126.36(8)
C3 C2 C1 108.27(9)
C3 C2 C7 126.57(10)
C1 C2 C7 124.99(11)
C3 C2 Rh1 72.30(6)
C1 C2 Rh1 69.70(6)
C7 C2 Rh1 127.34(8)
C2 C3 C4 107.94(9)
C2 C3 C8 127.42(10)
C4 C3 C8 124.52(11)
C2 C3 Rh1 71.42(6)
C4 C3 Rh1 68.86(6)
C8 C3 Rh1 128.25(8)
C3 C4 C5 108.08(10)
C3 C4 C9 125.45(10)
C5 C4 C9 126.03(10)
C3 C4 Rh1 73.70(7)
C5 C4 Rh1 72.29(6)
C9 C4 Rh1 125.76(9)
C1 C5 C4 107.67(9)
C1 C5 C10 127.89(10)
C4 C5 C10 124.37(10)
C1 C5 Rh1 70.79(6)
C4 C5 Rh1 69.95(6)
C10 C5 Rh1 126.86(7)
C1 C6 H6A 109.5
C1 C6 H6B 109.5
H6A C6 H6B 109.5
C1 C6 H6C 109.5
H6A C6 H6C 109.5
H6B C6 H6C 109.5
C2 C7 H7A 109.5
C2 C7 H7B 109.5
H7A C7 H7B 109.5
C2 C7 H7C 109.5
H7A C7 H7C 109.5
H7B C7 H7C 109.5
C3 C8 H8A 109.5
C3 C8 H8B 109.5
H8A C8 H8B 109.5
C3 C8 H8C 109.5
H8A C8 H8C 109.5
H8B C8 H8C 109.5
C4 C9 H9A 109.5
C4 C9 H9B 109.5
H9A C9 H9B 109.5
C4 C9 H9C 109.5
H9A C9 H9C 109.5
H9B C9 H9C 109.5
C15 C10 C11 119.09(9)
C15 C10 C5 121.77(9)
C11 C10 C5 119.11(9)
C12 C11 C10 121.27(10)
C12 C11 H11 119.4
C10 C11 H11 119.4
C11 C12 C13 118.23(10)
C11 C12 C16 119.35(9)
C13 C12 C16 122.42(9)
C14 C13 C12 121.85(10)
C14 C13 H13 119.1
C12 C13 H13 119.1
C13 C14 C15 118.37(9)
C13 C14 C20 122.91(9)
C15 C14 C20 118.70(10)
C10 C15 C14 121.19(10)
C10 C15 H15 119.4
C14 C15 H15 119.4
C18 C16 C17 108.07(11)
C18 C16 C12 112.70(10)
C17 C16 C12 109.43(10)
C18 C16 C19 108.36(11)
C17 C16 C19 109.75(11)
C12 C16 C19 108.50(10)
C16 C17 H17A 109.5
C16 C17 H17B 109.5
H17A C17 H17B 109.5
C16 C17 H17C 109.5
H17A C17 H17C 109.5
H17B C17 H17C 109.5
C16 C18 H18A 109.5
C16 C18 H18B 109.5
H18A C18 H18B 109.5
C16 C18 H18C 109.5
H18A C18 H18C 109.5
H18B C18 H18C 109.5
C16 C19 H19A 109.5
C16 C19 H19B 109.5
H19A C19 H19B 109.5
C16 C19 H19C 109.5
H19A C19 H19C 109.5
H19B C19 H19C 109.5
C14 C20 C22 108.94(9)
C14 C20 C21 112.51(9)
C22 C20 C21 108.34(10)
C14 C20 C23 108.84(9)
C22 C20 C23 109.62(10)
C21 C20 C23 108.56(10)
C20 C21 H21A 109.5
C20 C21 H21B 109.5
H21A C21 H21B 109.5
C20 C21 H21C 109.5
H21A C21 H21C 109.5
H21B C21 H21C 109.5
C20 C22 H22A 109.5
C20 C22 H22B 109.5
H22A C22 H22B 109.5
C20 C22 H22C 109.5
H22A C22 H22C 109.5
H22B C22 H22C 109.5
C20 C23 H23A 109.5
C20 C23 H23B 109.5
H23A C23 H23B 109.5
C20 C23 H23C 109.5
H23A C23 H23C 109.5
H23B C23 H23C 109.5
C25 C24 Rh1 70.61(9)
C25 C24 H24A 114.0(14)
Rh1 C24 H24A 104.9(13)
C25 C24 H24B 119.8(15)
Rh1 C24 H24B 110.8(14)
H24A C24 H24B 122(2)
C24 C25 Rh1 71.16(9)
C24 C25 H25A 108.5(16)
Rh1 C25 H25A 102.0(17)
C24 C25 H25B 120.8(16)
Rh1 C25 H25B 110.3(15)
H25A C25 H25B 127(2)
C27 C26 Rh1 70.67(8)
C27 C26 H26A 117.4(13)
Rh1 C26 H26A 109.4(12)
C27 C26 H26B 115.9(16)
Rh1 C26 H26B 107.8(14)
H26A C26 H26B 122(2)
C26 C27 Rh1 70.55(9)
C26 C27 H27A 121.0(12)
Rh1 C27 H27A 107.2(11)
C26 C27 H27B 117.1(16)
Rh1 C27 H27B 107.8(16)
H27A C27 H27B 119(2)

loop_
_geom_bond_atom_site_label_1
_geom_bond_atom_site_label_2
_geom_bond_distance
Rh1 C26 2.1125(15)
Rh1 C27 2.1140(14)
Rh1 C25 2.1251(15)
Rh1 C24 2.1321(15)
Rh1 C4 2.2101(12)
Rh1 C1 2.2248(11)
Rh1 C5 2.2413(10)
Rh1 C2 2.2629(11)
Rh1 C3 2.2744(11)
C1 C5 1.4228(16)
C1 C2 1.4527(14)
C1 C6 1.4927(16)
C2 C3 1.4127(17)
C2 C7 1.4969(16)
C3 C4 1.4404(15)
C3 C8 1.4964(15)
C4 C5 1.4408(16)
C4 C9 1.4981(17)
C5 C10 1.4847(14)
C6 H6A 0.9800
C6 H6B 0.9800
C6 H6C 0.9800
C7 H7A 0.9800
C7 H7B 0.9800
C7 H7C 0.9800
C8 H8A 0.9800
C8 H8B 0.9800
C8 H8C 0.9800
C9 H9A 0.9800
C9 H9B 0.9800
C9 H9C 0.9800
C10 C15 1.3941(14)
C10 C11 1.3972(15)
C11 C12 1.3952(15)
C11 H11 0.9500
C12 C13 1.3998(15)
C12 C16 1.5349(15)
C13 C14 1.3966(15)
C13 H13 0.9500
C14 C15 1.3971(14)
C14 C20 1.5308(15)
C15 H15 0.9500
C16 C18 1.5304(17)
C16 C17 1.5328(18)
C16 C19 1.5355(18)
C17 H17A 0.9800
C17 H17B 0.9800
C17 H17C 0.9800
C18 H18A 0.9800
C18 H18B 0.9800
C18 H18C 0.9800
C19 H19A 0.9800
C19 H19B 0.9800
C19 H19C 0.9800
C20 C22 1.5331(18)
C20 C21 1.5345(16)
C20 C23 1.5348(17)
C21 H21A 0.9800
C21 H21B 0.9800
C21 H21C 0.9800
C22 H22A 0.9800
C22 H22B 0.9800
C22 H22C 0.9800
C23 H23A 0.9800
C23 H23B 0.9800
C23 H23C 0.9800
C24 C25 1.394(3)
C24 H24A 0.90(2)
C24 H24B 0.97(3)
C25 H25A 0.94(3)
C25 H25B 0.97(3)
C26 C27 1.403(3)
C26 H26A 0.901(19)
C26 H26B 0.89(2)
C27 H27A 0.99(2)
C27 H27B 0.93(3)

loop_
_geom_torsion_atom_site_label_1
_geom_torsion_atom_site_label_2
_geom_torsion_atom_site_label_3
_geom_torsion_atom_site_label_4
_geom_torsion
C26 Rh1 C1 C5 53.2(2)
C27 Rh1 C1 C5 -26.07(12)
C25 Rh1 C1 C5 -123.44(8)
C24 Rh1 C1 C5 -161.88(8)
C4 Rh1 C1 C5 37.43(6)
C2 Rh1 C1 C5 116.09(9)
C3 Rh1 C1 C5 79.85(7)
C26 Rh1 C1 C2 -62.9(2)
C27 Rh1 C1 C2 -142.16(10)
C25 Rh1 C1 C2 120.47(8)
C24 Rh1 C1 C2 82.03(9)
C4 Rh1 C1 C2 -78.66(7)
C5 Rh1 C1 C2 -116.09(9)
C3 Rh1 C1 C2 -36.25(6)
C26 Rh1 C1 C6 175.5(2)
C27 Rh1 C1 C6 96.29(13)
C25 Rh1 C1 C6 -1.08(11)
C24 Rh1 C1 C6 -39.52(11)
C4 Rh1 C1 C6 159.79(11)
C5 Rh1 C1 C6 122.36(12)
C2 Rh1 C1 C6 -121.55(12)
C3 Rh1 C1 C6 -157.80(11)
C5 C1 C2 C3 -1.46(13)
C6 C1 C2 C3 -174.99(11)
Rh1 C1 C2 C3 62.39(8)
C5 C1 C2 C7 174.11(11)
C6 C1 C2 C7 0.58(18)
Rh1 C1 C2 C7 -122.03(11)
C5 C1 C2 Rh1 -63.85(7)
C6 C1 C2 Rh1 122.62(12)
C26 Rh1 C2 C3 42.53(10)
C27 Rh1 C2 C3 -15.84(17)
C25 Rh1 C2 C3 172.08(8)
C24 Rh1 C2 C3 136.65(8)
C4 Rh1 C2 C3 -37.16(6)
C1 Rh1 C2 C3 -117.96(9)
C5 Rh1 C2 C3 -80.11(7)
C26 Rh1 C2 C1 160.48(9)
C27 Rh1 C2 C1 102.12(15)
C25 Rh1 C2 C1 -69.96(9)
C24 Rh1 C2 C1 -105.39(9)
C4 Rh1 C2 C1 80.80(7)
C5 Rh1 C2 C1 37.85(6)
C3 Rh1 C2 C1 117.96(9)
C26 Rh1 C2 C7 -80.38(13)
C27 Rh1 C2 C7 -138.75(16)
C25 Rh1 C2 C7 49.17(12)
C24 Rh1 C2 C7 13.75(12)
C4 Rh1 C2 C7 -160.06(11)
C1 Rh1 C2 C7 119.14(13)
C5 Rh1 C2 C7 156.98(11)
C3 Rh1 C2 C7 -122.91(13)
C1 C2 C3 C4 -1.32(13)
C7 C2 C3 C4 -176.80(11)
Rh1 C2 C3 C4 59.42(8)
C1 C2 C3 C8 174.85(11)
C7 C2 C3 C8 -0.64(19)
Rh1 C2 C3 C8 -124.42(12)
C1 C2 C3 Rh1 -60.73(8)
C7 C2 C3 Rh1 123.78(12)
C26 Rh1 C3 C2 -149.53(8)
C27 Rh1 C3 C2 172.77(8)
C25 Rh1 C3 C2 -14.68(14)
C24 Rh1 C3 C2 -53.18(10)
C4 Rh1 C3 C2 118.58(9)
C1 Rh1 C3 C2 37.72(6)
C5 Rh1 C3 C2 79.96(7)
C26 Rh1 C3 C4 91.89(9)
C27 Rh1 C3 C4 54.19(9)
C25 Rh1 C3 C4 -133.27(12)
C24 Rh1 C3 C4 -171.76(9)
C1 Rh1 C3 C4 -80.86(7)
C5 Rh1 C3 C4 -38.63(7)
C2 Rh1 C3 C4 -118.58(9)
C26 Rh1 C3 C8 -26.08(13)
C27 Rh1 C3 C8 -63.77(13)
C25 Rh1 C3 C8 108.77(15)
C24 Rh1 C3 C8 70.27(13)
C4 Rh1 C3 C8 -117.96(14)
C1 Rh1 C3 C8 161.18(12)
C5 Rh1 C3 C8 -156.59(12)
C2 Rh1 C3 C8 123.45(14)
C2 C3 C4 C5 3.58(13)
C8 C3 C4 C5 -172.73(11)
Rh1 C3 C4 C5 64.61(8)
C2 C3 C4 C9 176.33(11)
C8 C3 C4 C9 0.03(19)
Rh1 C3 C4 C9 -122.64(12)
C2 C3 C4 Rh1 -61.03(8)
C8 C3 C4 Rh1 122.67(11)
C26 Rh1 C4 C3 -96.83(9)
C27 Rh1 C4 C3 -135.68(8)
C25 Rh1 C4 C3 125.83(14)
C24 Rh1 C4 C3 19.2(2)
C1 Rh1 C4 C3 78.82(7)
C5 Rh1 C4 C3 115.64(9)
C2 Rh1 C4 C3 36.02(6)
C26 Rh1 C4 C5 147.53(8)
C27 Rh1 C4 C5 108.68(8)
C25 Rh1 C4 C5 10.19(16)
C24 Rh1 C4 C5 -96.42(18)
C1 Rh1 C4 C5 -36.82(6)
C2 Rh1 C4 C5 -79.62(7)
C3 Rh1 C4 C5 -115.64(9)
C26 Rh1 C4 C9 25.46(11)
C27 Rh1 C4 C9 -13.39(11)
C25 Rh1 C4 C9 -111.88(15)
C24 Rh1 C4 C9 141.51(18)
C1 Rh1 C4 C9 -158.90(10)
C5 Rh1 C4 C9 -122.07(12)
C2 Rh1 C4 C9 158.31(10)
C3 Rh1 C4 C9 122.29(12)
C2 C1 C5 C4 3.65(12)
C6 C1 C5 C4 177.10(11)
Rh1 C1 C5 C4 -60.52(8)
C2 C1 C5 C10 -173.56(10)
C6 C1 C5 C10 -0.11(18)
Rh1 C1 C5 C10 122.27(11)
C2 C1 C5 Rh1 64.17(7)
C6 C1 C5 Rh1 -122.37(12)
C3 C4 C5 C1 -4.47(13)
C9 C4 C5 C1 -177.18(11)
Rh1 C4 C5 C1 61.06(8)
C3 C4 C5 C10 172.86(10)
C9 C4 C5 C10 0.16(18)
Rh1 C4 C5 C10 -121.60(10)
C3 C4 C5 Rh1 -65.54(8)
C9 C4 C5 Rh1 121.76(12)
C26 Rh1 C5 C1 -162.88(9)
C27 Rh1 C5 C1 163.27(8)
C25 Rh1 C5 C1 67.02(9)
C24 Rh1 C5 C1 27.53(12)
C4 Rh1 C5 C1 -117.99(9)
C2 Rh1 C5 C1 -38.47(6)
C3 Rh1 C5 C1 -79.71(7)
C26 Rh1 C5 C4 -44.89(10)
C27 Rh1 C5 C4 -78.74(8)
C25 Rh1 C5 C4 -174.98(8)
C24 Rh1 C5 C4 145.53(10)
C1 Rh1 C5 C4 117.99(9)
C2 Rh1 C5 C4 79.52(7)
C3 Rh1 C5 C4 38.29(6)
C26 Rh1 C5 C10 73.63(12)
C27 Rh1 C5 C10 39.78(11)
C25 Rh1 C5 C10 -56.46(11)
C24 Rh1 C5 C10 -95.95(13)
C4 Rh1 C5 C10 118.52(12)
C1 Rh1 C5 C10 -123.48(12)
C2 Rh1 C5 C10 -161.95(11)
C3 Rh1 C5 C10 156.81(11)
C1 C5 C10 C15 -72.01(15)
C4 C5 C10 C15 111.21(13)
Rh1 C5 C10 C15 21.57(15)
C1 C5 C10 C11 109.99(13)
C4 C5 C10 C11 -66.80(14)
Rh1 C5 C10 C11 -156.43(8)
C15 C10 C11 C12 -1.20(16)
C5 C10 C11 C12 176.86(10)
C10 C11 C12 C13 1.24(17)
C10 C11 C12 C16 -179.64(10)
C11 C12 C13 C14 -0.22(17)
C16 C12 C13 C14 -179.31(10)
C12 C13 C14 C15 -0.81(16)
C12 C13 C14 C20 -179.43(10)
C11 C10 C15 C14 0.12(16)
C5 C10 C15 C14 -177.88(10)
C13 C14 C15 C10 0.86(16)
C20 C14 C15 C10 179.53(10)
C11 C12 C16 C18 173.02(12)
C13 C12 C16 C18 -7.91(16)
C11 C12 C16 C17 52.74(14)
C13 C12 C16 C17 -128.18(12)
C11 C12 C16 C19 -66.99(14)
C13 C12 C16 C19 112.09(13)
C13 C14 C20 C22 -121.85(12)
C15 C14 C20 C22 59.53(13)
C13 C14 C20 C21 -1.71(16)
C15 C14 C20 C21 179.68(10)
C13 C14 C20 C23 118.66(12)
C15 C14 C20 C23 -59.96(14)
C26 Rh1 C24 C25 -105.01(12)
C27 Rh1 C24 C25 -69.11(12)
C4 Rh1 C24 C25 136.61(16)
C1 Rh1 C24 C25 84.04(11)
C5 Rh1 C24 C25 67.25(14)
C2 Rh1 C24 C25 121.71(10)
C3 Rh1 C24 C25 150.21(10)
C26 Rh1 C25 C24 77.03(12)
C27 Rh1 C25 C24 114.74(12)
C4 Rh1 C25 C24 -145.00(13)
C1 Rh1 C25 C24 -103.91(11)
C5 Rh1 C25 C24 -138.07(10)
C2 Rh1 C25 C24 -68.38(12)
C3 Rh1 C25 C24 -58.88(17)
C25 Rh1 C26 C27 77.46(11)
C24 Rh1 C26 C27 114.57(11)
C4 Rh1 C26 C27 -84.88(10)
C1 Rh1 C26 C27 -99.2(2)
C5 Rh1 C26 C27 -58.67(13)
C2 Rh1 C26 C27 -147.53(9)
C3 Rh1 C26 C27 -123.24(10)
C25 Rh1 C27 C26 -104.65(12)
C24 Rh1 C27 C26 -69.31(12)
C4 Rh1 C27 C26 101.39(11)
C1 Rh1 C27 C26 154.58(10)
C5 Rh1 C27 C26 138.54(10)
C2 Rh1 C27 C26 82.54(17)
C3 Rh1 C27 C26 71.67(11)
